data_8106903
loop_
_publ_author_name
'Qiao, Wen-Tao'
'Li, Hai-Yan'
'Wang, Yuan'

_publ_section_title
;
 Crystal structure of
 N&#x2032;-(2-hydroxybenzylidene)-3,4-dimethyl-1H-pyrrole-2-carbohydrazide,
 C14H15N3O2
;
_journal_issue 2
_journal_name_full 'Zeitschrift f\"ur Kristallographie - New Crystal Structures'
_journal_page_first 445
_journal_page_last 446
_journal_paper_doi 10.1515/ncrs-2015-0127
_journal_volume 231
_journal_year 2016
_chemical_formula_moiety 'C14 H15 N3 O2'
_chemical_formula_sum 'C14 H15 N3 O2'
_chemical_formula_weight 257.29
_space_group_IT_number 14
_space_group_name_Hall '-P 2ybc'
_space_group_name_H-M_alt 'P 1 21/c 1'
_symmetry_cell_setting monoclinic
_symmetry_space_group_name_H-M 'P 1 21/c 1'
_atom_sites_solution_hydrogens geom
_atom_sites_solution_primary direct
_atom_sites_solution_secondary difmap
_cell_angle_alpha 90.00
_cell_angle_beta 95.319(3)
_cell_angle_gamma 90.00
_cell_formula_units_Z 4
_cell_length_a 8.2642(4)
_cell_length_b 6.0481(3)
_cell_length_c 25.6897(11)
_cell_measurement_reflns_used 1585
_cell_measurement_temperature 296(2)
_cell_measurement_theta_max 21.32
_cell_measurement_theta_min 2.48
_cell_volume 1278.51(10)
_computing_cell_refinement 'Bruker SMART'
_computing_data_collection 'Bruker SMART'
_computing_data_reduction 'Bruker SAINT'
_computing_molecular_graphics 'Bruker SHELXTL'
_computing_publication_material 'Bruker SHELXTL'
_computing_structure_refinement 'SHELXL-97 (Sheldrick, 1997)'
_computing_structure_solution 'SHELXS-97 (Sheldrick, 1990)'
_diffrn_ambient_temperature 296(2)
_diffrn_measured_fraction_theta_full 0.995
_diffrn_measured_fraction_theta_max 0.995
_diffrn_measurement_device_type 'Bruker APEX-II CCD'
_diffrn_measurement_method '\f and \w scans'
_diffrn_radiation_monochromator graphite
_diffrn_radiation_source 'fine-focus sealed tube'
_diffrn_radiation_type MoK\a
_diffrn_radiation_wavelength 0.71073
_diffrn_reflns_av_R_equivalents 0.0440
_diffrn_reflns_av_sigmaI/netI 0.0560
_diffrn_reflns_limit_h_max 10
_diffrn_reflns_limit_h_min -10
_diffrn_reflns_limit_k_max 7
_diffrn_reflns_limit_k_min -7
_diffrn_reflns_limit_l_max 32
_diffrn_reflns_limit_l_min -33
_diffrn_reflns_number 11424
_diffrn_reflns_theta_full 27.92
_diffrn_reflns_theta_max 27.92
_diffrn_reflns_theta_min 1.59
_exptl_absorpt_coefficient_mu 0.092
_exptl_absorpt_correction_T_max 0.9909
_exptl_absorpt_correction_T_min 0.9863
_exptl_absorpt_correction_type multi-scan
_exptl_absorpt_process_details SADABS
_exptl_crystal_colour colorless
_exptl_crystal_density_diffrn 1.337
_exptl_crystal_density_meas 0
_exptl_crystal_density_method 'not measured'
_exptl_crystal_description block
_exptl_crystal_F_000 544
_exptl_crystal_size_max 0.15
_exptl_crystal_size_mid 0.12
_exptl_crystal_size_min 0.10
_refine_diff_density_max 0.204
_refine_diff_density_min -0.154
_refine_diff_density_rms 0.038
_refine_ls_extinction_method none
_refine_ls_goodness_of_fit_ref 1.003
_refine_ls_hydrogen_treatment mixed
_refine_ls_matrix_type full
_refine_ls_number_parameters 176
_refine_ls_number_reflns 3048
_refine_ls_number_restraints 1
_refine_ls_restrained_S_all 1.004
_refine_ls_R_factor_all 0.1210
_refine_ls_R_factor_gt 0.0493
_refine_ls_shift/su_max 0.000
_refine_ls_shift/su_mean 0.000
_refine_ls_structure_factor_coef Fsqd
_refine_ls_weighting_details 'w=1/[\s^2^(Fo^2^)+(0.0617P)^2^] where P=(Fo^2^+2Fc^2^)/3'
_refine_ls_weighting_scheme calc
_refine_ls_wR_factor_gt 0.1132
_refine_ls_wR_factor_ref 0.1398
_reflns_number_gt 1508
_reflns_number_total 3048
_reflns_threshold_expression >2sigma(I)
_cod_data_source_file suppl_ncrs-2015-0127_suppl.cif
_cod_data_source_block z
_cod_original_sg_symbol_H-M P2(1)/c
_cod_database_code 8106903

loop_
_symmetry_equiv_pos_as_xyz
'x, y, z'
'-x, y+1/2, -z+1/2'
'-x, -y, -z'
'x, -y-1/2, z-1/2'

loop_
_atom_site_label
_atom_site_type_symbol
_atom_site_fract_x
_atom_site_fract_y
_atom_site_fract_z
_atom_site_U_iso_or_equiv
_atom_site_adp_type
_atom_site_occupancy
_atom_site_site_symmetry_order
_atom_site_calc_flag
_atom_site_refinement_flags_posn
_atom_site_refinement_flags_adp
_atom_site_refinement_flags_occupancy
_atom_site_disorder_assembly
_atom_site_disorder_group
N2 N 0.42329(17) 0.5798(3) 0.10235(6) 0.0532(5) Uani 1 1 d . . . . .
H2 H 0.3718 0.4565 0.1033 0.064 Uiso 1 1 calc R . . . .
O2 O 0.48039(16) 0.8916(3) 0.06004(5) 0.0615(4) Uani 1 1 d . . . . .
C9 C 0.3212(2) 0.6268(4) 0.01203(7) 0.0471(5) Uani 1 1 d . . . . .
N3 N 0.32509(17) 0.7494(3) -0.03270(6) 0.0529(5) Uani 1 1 d . . . . .
H3 H 0.3751 0.8733 -0.0349 0.063 Uiso 1 1 calc R . . . .
O1 O 0.70538(18) 0.9665(3) 0.18554(6) 0.0694(5) Uani 1 1 d D . . . .
N1 N 0.51993(18) 0.6561(3) 0.14436(6) 0.0508(4) Uani 1 1 d . . . . .
C7 C 0.5582(2) 0.5302(3) 0.18335(7) 0.0507(5) Uani 1 1 d . . . . .
H7 H 0.5182 0.3866 0.1839 0.061 Uiso 1 1 calc R . . . .
C8 C 0.4123(2) 0.7094(4) 0.05852(7) 0.0487(5) Uani 1 1 d . . . . .
C1 C 0.7354(2) 0.8252(4) 0.22626(7) 0.0529(5) Uani 1 1 d . . . . .
C11 C 0.1764(2) 0.4551(4) -0.05459(8) 0.0519(5) Uani 1 1 d . . . . .
C6 C 0.6649(2) 0.6137(3) 0.22684(7) 0.0469(5) Uani 1 1 d . . . . .
C10 C 0.2273(2) 0.4409(3) -0.00058(7) 0.0483(5) Uani 1 1 d . . . . .
C5 C 0.7003(2) 0.4830(4) 0.27087(8) 0.0624(6) Uani 1 1 d . . . . .
H5 H 0.6538 0.3432 0.2719 0.075 Uiso 1 1 calc R . . . .
C12 C 0.2390(2) 0.6471(4) -0.07269(7) 0.0549(6) Uani 1 1 d . . . . .
H12 H 0.2245 0.6981 -0.1070 0.066 Uiso 1 1 calc R . . . .
C2 C 0.8410(2) 0.8941(4) 0.26830(8) 0.0651(6) Uani 1 1 d . . . . .
H2A H 0.8904 1.0321 0.2675 0.078 Uiso 1 1 calc R . . . .
C3 C 0.8729(3) 0.7597(5) 0.31098(9) 0.0766(7) Uani 1 1 d . . . . .
H3A H 0.9433 0.8078 0.3390 0.092 Uiso 1 1 calc R . . . .
C13 C 0.1834(2) 0.2571(4) 0.03429(8) 0.0629(6) Uani 1 1 d . . . . .
H13A H 0.2778 0.1686 0.0440 0.094 Uiso 1 1 calc GR . . . .
H13B H 0.1008 0.1669 0.0161 0.094 Uiso 1 1 calc GR . . . .
H13C H 0.1432 0.3177 0.0651 0.094 Uiso 1 1 calc GR . . . .
C4 C 0.8015(3) 0.5534(5) 0.31275(9) 0.0747(7) Uani 1 1 d . . . . .
H4 H 0.8220 0.4638 0.3420 0.090 Uiso 1 1 calc R . . . .
C14 C 0.0741(3) 0.2919(4) -0.08641(9) 0.0653(6) Uani 1 1 d . . . . .
H14A H 0.0461 0.1719 -0.0645 0.098 Uiso 0.5 1 calc R . P . .
H14B H 0.1337 0.2358 -0.1139 0.098 Uiso 0.5 1 calc R . P . .
H14C H -0.0233 0.3629 -0.1013 0.098 Uiso 0.5 1 calc R . P . .
H1 H 0.638(3) 0.897(4) 0.1619(8) 0.098 Uiso 1 1 d DR . . . .
H14D H 0.129(3) 0.152(5) -0.0834(9) 0.011(7) Uiso 0.5 1 d . . P . .
H14E H 0.061(3) 0.339(5) -0.1272(12) 0.031(8) Uiso 0.5 1 d . . P . .
H14F H -0.049(4) 0.285(5) -0.0755(11) 0.038(8) Uiso 0.5 1 d . . P . .

loop_
_atom_site_aniso_label
_atom_site_aniso_U_11
_atom_site_aniso_U_22
_atom_site_aniso_U_33
_atom_site_aniso_U_23
_atom_site_aniso_U_13
_atom_site_aniso_U_12
N2 0.0552(10) 0.0561(12) 0.0469(10) 0.0048(9) -0.0031(8) -0.0043(8)
O2 0.0688(9) 0.0566(11) 0.0575(9) 0.0036(8) -0.0023(7) -0.0044(8)
C9 0.0457(10) 0.0524(14) 0.0426(11) 0.0003(10) 0.0013(9) 0.0075(10)
N3 0.0524(9) 0.0537(12) 0.0519(9) 0.0007(9) 0.0022(7) 0.0012(8)
O1 0.0886(11) 0.0542(10) 0.0644(10) 0.0087(8) 0.0009(8) -0.0094(8)
N1 0.0553(10) 0.0535(11) 0.0427(9) 0.0002(9) 0.0003(8) 0.0047(9)
C7 0.0515(12) 0.0476(14) 0.0531(12) 0.0008(11) 0.0049(10) 0.0002(10)
C8 0.0436(10) 0.0523(14) 0.0505(12) 0.0000(11) 0.0054(9) 0.0093(10)
C1 0.0564(12) 0.0524(14) 0.0500(12) 0.0035(11) 0.0063(9) 0.0034(10)
C11 0.0447(11) 0.0546(14) 0.0558(13) -0.0098(11) 0.0007(9) 0.0087(10)
C6 0.0484(11) 0.0478(13) 0.0444(11) 0.0027(10) 0.0039(9) 0.0035(10)
C10 0.0455(11) 0.0486(13) 0.0506(12) -0.0033(10) 0.0037(9) 0.0118(10)
C5 0.0672(13) 0.0621(16) 0.0563(13) 0.0119(12) -0.0028(11) 0.0007(11)
C12 0.0537(12) 0.0659(16) 0.0438(11) -0.0053(11) -0.0018(9) 0.0071(11)
C2 0.0640(13) 0.0604(16) 0.0696(15) -0.0110(13) -0.0009(11) -0.0078(12)
C3 0.0708(15) 0.094(2) 0.0620(15) -0.0124(15) -0.0128(12) 0.0036(15)
C13 0.0664(13) 0.0509(15) 0.0713(13) 0.0014(11) 0.0052(10) 0.0042(11)
C4 0.0822(16) 0.083(2) 0.0564(14) 0.0155(14) -0.0093(12) 0.0063(15)
C14 0.0674(15) 0.0591(17) 0.0673(16) -0.0122(13) -0.0048(12) 0.0092(13)

loop_
_atom_type_symbol
_atom_type_description
_atom_type_scat_dispersion_real
_atom_type_scat_dispersion_imag
_atom_type_scat_source
C C 0.0033 0.0016 'International Tables Vol C Tables 4.2.6.8 and 6.1.1.4'
H H 0.0000 0.0000 'International Tables Vol C Tables 4.2.6.8 and 6.1.1.4'
N N 0.0061 0.0033 'International Tables Vol C Tables 4.2.6.8 and 6.1.1.4'
O O 0.0106 0.0060 'International Tables Vol C Tables 4.2.6.8 and 6.1.1.4'

loop_
_geom_angle_atom_site_label_1
_geom_angle_atom_site_label_2
_geom_angle_atom_site_label_3
_geom_angle
_geom_angle_site_symmetry_1
_geom_angle_site_symmetry_3
N1 N2 H2 121.7 . .
N1 N2 C8 116.59(17) . .
C8 N2 H2 121.7 . .
N3 C9 C8 117.18(18) . .
N3 C9 C10 107.37(16) . .
C10 C9 C8 135.43(19) . .
C9 N3 H3 125.1 . .
C12 N3 C9 109.87(17) . .
C12 N3 H3 125.1 . .
C1 O1 H1 106.6(17) . .
C7 N1 N2 120.34(18) . .
N1 C7 H7 120.4 . .
N1 C7 C6 119.14(19) . .
C6 C7 H7 120.4 . .
N2 C8 C9 118.27(19) . .
O2 C8 N2 119.28(18) . .
O2 C8 C9 122.45(19) . .
O1 C1 C6 122.38(18) . .
O1 C1 C2 117.9(2) . .
C2 C1 C6 119.8(2) . .
C10 C11 C14 126.7(2) . .
C12 C11 C10 107.30(18) . .
C12 C11 C14 126.0(2) . .
C1 C6 C7 122.15(18) . .
C5 C6 C7 119.78(19) . .
C5 C6 C1 118.07(18) . .
C9 C10 C11 106.78(18) . .
C9 C10 C13 128.69(17) . .
C11 C10 C13 124.53(19) . .
C6 C5 H5 119.0 . .
C4 C5 C6 122.0(2) . .
C4 C5 H5 119.0 . .
N3 C12 C11 108.68(18) . .
N3 C12 H12 125.7 . .
C11 C12 H12 125.7 . .
C1 C2 H2A 119.9 . .
C3 C2 C1 120.3(2) . .
C3 C2 H2A 119.9 . .
C2 C3 H3A 119.6 . .
C2 C3 C4 120.7(2) . .
C4 C3 H3A 119.6 . .
C10 C13 H13A 109.5 . .
C10 C13 H13B 109.5 . .
C10 C13 H13C 109.5 . .
H13A C13 H13B 109.5 . .
H13A C13 H13C 109.5 . .
H13B C13 H13C 109.5 . .
C5 C4 C3 119.1(2) . .
C5 C4 H4 120.4 . .
C3 C4 H4 120.4 . .
C11 C14 H14A 109.5 . .
C11 C14 H14B 109.5 . .
C11 C14 H14C 109.5 . .
C11 C14 H14D 107.3(15) . .
C11 C14 H14E 110.8(15) . .
C11 C14 H14F 112.5(16) . .
H14A C14 H14B 109.5 . .
H14A C14 H14C 109.5 . .
H14A C14 H14D 54.9 . .
H14A C14 H14E 139.6 . .
H14A C14 H14F 62.2 . .
H14B C14 H14C 109.5 . .
H14B C14 H14D 58.4 . .
H14B C14 H14E 52.4 . .
H14B C14 H14F 137.4 . .
H14C C14 H14D 143.1 . .
H14C C14 H14E 59.6 . .
H14C C14 H14F 49.2 . .
H14D C14 H14E 108(2) . .
H14D C14 H14F 113(2) . .
H14E C14 H14F 105(2) . .

loop_
_geom_bond_atom_site_label_1
_geom_bond_atom_site_label_2
_geom_bond_distance
_geom_bond_site_symmetry_2
N2 H2 0.8600 .
N2 N1 1.3622(19) .
N2 C8 1.368(2) .
O2 C8 1.236(2) .
C9 N3 1.370(2) .
C9 C8 1.440(3) .
C9 C10 1.388(3) .
N3 H3 0.8600 .
N3 C12 1.345(2) .
O1 C1 1.356(2) .
O1 H1 0.893(16) .
N1 C7 1.275(2) .
C7 H7 0.9300 .
C7 C6 1.448(2) .
C1 C6 1.406(3) .
C1 C2 1.388(3) .
C11 C10 1.415(3) .
C11 C12 1.370(3) .
C11 C14 1.493(3) .
C6 C5 1.389(2) .
C10 C13 1.493(3) .
C5 H5 0.9300 .
C5 C4 1.368(3) .
C12 H12 0.9300 .
C2 H2A 0.9300 .
C2 C3 1.371(3) .
C3 H3A 0.9300 .
C3 C4 1.382(3) .
C13 H13A 0.9600 .
C13 H13B 0.9600 .
C13 H13C 0.9600 .
C4 H4 0.9300 .
C14 H14A 0.9600 .
C14 H14B 0.9600 .
C14 H14C 0.9600 .
C14 H14D 0.96(3) .
C14 H14E 1.08(3) .
C14 H14F 1.08(3) .

loop_
_geom_hbond_atom_site_label_D
_geom_hbond_atom_site_label_H
_geom_hbond_atom_site_label_A
_geom_hbond_distance_DH
_geom_hbond_distance_HA
_geom_hbond_distance_DA
_geom_hbond_angle_DHA
_geom_hbond_site_symmetry_A
N3 H3 O2 0.86 2.00 2.829(2) 160.8 3_675
O1 H1 N1 0.893(16) 1.79(2) 2.587(2) 148(2) .

loop_
_geom_torsion_atom_site_label_1
_geom_torsion_atom_site_label_2
_geom_torsion_atom_site_label_3
_geom_torsion_atom_site_label_4
_geom_torsion
_geom_torsion_site_symmetry_1
_geom_torsion_site_symmetry_2
_geom_torsion_site_symmetry_3
_geom_torsion_site_symmetry_4
N2 N1 C7 C6 178.25(14) . . . .
C9 N3 C12 C11 0.3(2) . . . .
N3 C9 C8 N2 -173.77(14) . . . .
N3 C9 C8 O2 6.1(3) . . . .
N3 C9 C10 C11 0.59(19) . . . .
N3 C9 C10 C13 -178.99(17) . . . .
O1 C1 C6 C7 1.5(3) . . . .
O1 C1 C6 C5 -178.56(16) . . . .
O1 C1 C2 C3 178.58(18) . . . .
N1 N2 C8 O2 -4.5(2) . . . .
N1 N2 C8 C9 175.39(14) . . . .
N1 C7 C6 C1 -3.7(3) . . . .
N1 C7 C6 C5 176.35(16) . . . .
C7 C6 C5 C4 179.39(18) . . . .
C8 N2 N1 C7 -168.32(15) . . . .
C8 C9 N3 C12 178.01(14) . . . .
C8 C9 C10 C11 -177.58(19) . . . .
C8 C9 C10 C13 2.9(3) . . . .
C1 C6 C5 C4 -0.6(3) . . . .
C1 C2 C3 C4 0.4(3) . . . .
C6 C1 C2 C3 -2.0(3) . . . .
C6 C5 C4 C3 -1.0(3) . . . .
C10 C9 N3 C12 -0.5(2) . . . .
C10 C9 C8 N2 4.3(3) . . . .
C10 C9 C8 O2 -175.91(19) . . . .
C10 C11 C12 N3 0.1(2) . . . .
C12 C11 C10 C9 -0.4(2) . . . .
C12 C11 C10 C13 179.17(17) . . . .
C2 C1 C6 C7 -177.90(16) . . . .
C2 C1 C6 C5 2.0(3) . . . .
C2 C3 C4 C5 1.1(3) . . . .
C14 C11 C10 C9 179.34(19) . . . .
C14 C11 C10 C13 -1.1(3) . . . .
C14 C11 C12 N3 -179.67(18) . . . .
